data_8102646
loop_
_publ_author_name
'Min Hu'
'Qiang Zhang'

_publ_section_title
;
 Crystal structure of tetraaqua-(4,4'-bipyridine-k2N,N')nickel(II)
 2,3-naphthalenedicarboxylate, [Ni(H2O)4(C10H8N2)][C12H6O4]
;
_journal_issue 1
_journal_name_full 'Zeitschrift f\"ur Kristallographie - New Crystal Structures'
_journal_page_first 155
_journal_volume 225
_journal_year 2010
_chemical_formula_sum 'C22 H22 N2 Ni O8'
_chemical_formula_weight 501.13
_chemical_name_systematic
; 
tetraaqua
(4,4'-bipyridine)-mononickel---2,3-naphthalenedicarboxylic acid(1:1),
{[Ni(C~10~H~8~N~2~)(H~2~O)~4~].C~12~H~6~O~4~}~n~ 
;
_space_group_IT_number 56
_symmetry_cell_setting orthorhombic
_symmetry_space_group_name_Hall '-P 2ab 2ac'
_symmetry_space_group_name_H-M 'P c c n'
_atom_sites_solution_hydrogens geom
_atom_sites_solution_primary direct
_atom_sites_solution_secondary difmap
_audit_creation_method SHELXL-97
_audit_update_record
;
2009-12-29 # Formatted by publCIF
;
_cell_angle_alpha 90.00
_cell_angle_beta 90.00
_cell_angle_gamma 90.00
_cell_formula_units_Z 4
_cell_length_a 9.9148(9)
_cell_length_b 10.0079(9)
_cell_length_c 22.546(2)
_cell_measurement_reflns_used 5570
_cell_measurement_temperature 296(2)
_cell_measurement_theta_max 27.54
_cell_measurement_theta_min 2.72
_cell_volume 2237.2(3)
_computing_cell_refinement 'Bruker SMART'
_computing_data_collection 'Bruker SMART'
_computing_data_reduction 'Bruker SAINT'
_computing_molecular_graphics 'Bruker SHELXTL'
_computing_publication_material 'Bruker SHELXTL'
_computing_structure_refinement 'SHELXL-97 (Sheldrick, 1997)'
_computing_structure_solution 'SHELXS-97 (Sheldrick, 1990)'
_diffrn_ambient_temperature 296(2)
_diffrn_measured_fraction_theta_full 0.999
_diffrn_measured_fraction_theta_max 0.999
_diffrn_measurement_device_type 'CCD area detector'
_diffrn_measurement_method 'phi and omega scans'
_diffrn_radiation_monochromator graphite
_diffrn_radiation_source 'fine-focus sealed tube'
_diffrn_radiation_type MoK\a
_diffrn_radiation_wavelength 0.71073
_diffrn_reflns_av_R_equivalents 0.0265
_diffrn_reflns_av_sigmaI/netI 0.0158
_diffrn_reflns_limit_h_max 11
_diffrn_reflns_limit_h_min -11
_diffrn_reflns_limit_k_max 11
_diffrn_reflns_limit_k_min -11
_diffrn_reflns_limit_l_max 26
_diffrn_reflns_limit_l_min -26
_diffrn_reflns_number 15193
_diffrn_reflns_theta_full 25.00
_diffrn_reflns_theta_max 25.00
_diffrn_reflns_theta_min 2.72
_diffrn_standards_decay_% 0
_diffrn_standards_interval_count 0
_diffrn_standards_interval_time 0
_diffrn_standards_number 0
_exptl_absorpt_coefficient_mu 0.918
_exptl_absorpt_correction_T_max 0.8449
_exptl_absorpt_correction_T_min 0.7639
_exptl_absorpt_correction_type multi-scan
_exptl_absorpt_process_details sadabs
_exptl_crystal_colour green
_exptl_crystal_density_diffrn 1.488
_exptl_crystal_density_method 'not measured'
_exptl_crystal_description block
_exptl_crystal_F_000 1040
_exptl_crystal_size_max 0.31
_exptl_crystal_size_mid 0.28
_exptl_crystal_size_min 0.19
_refine_diff_density_max 0.192
_refine_diff_density_min -0.262
_refine_diff_density_rms 0.061
_refine_ls_extinction_method none
_refine_ls_goodness_of_fit_ref 1.062
_refine_ls_hydrogen_treatment constr
_refine_ls_matrix_type full
_refine_ls_number_parameters 152
_refine_ls_number_reflns 1977
_refine_ls_number_restraints 0
_refine_ls_restrained_S_all 1.062
_refine_ls_R_factor_all 0.0301
_refine_ls_R_factor_gt 0.0249
_refine_ls_shift/su_max 0.000
_refine_ls_shift/su_mean 0.000
_refine_ls_structure_factor_coef Fsqd
_refine_ls_weighting_details 'calc w=1/[\s^2^(Fo^2^)+(0.0323P)^2^+0.8175P] where P=(Fo^2^+2Fc^2^)/3'
_refine_ls_weighting_scheme calc
_refine_ls_wR_factor_gt 0.0611
_refine_ls_wR_factor_ref 0.0647
_reflns_number_gt 1708
_reflns_number_total 1977
_reflns_threshold_expression >2sigma(I)
_cod_data_source_file 1267-2892.cff
_cod_data_source_block 1
_cod_depositor_comments
;
The following automatic conversions were performed:
'_symmetry_cell_setting' value 'Orthorhombic' changed to 'orthorhombic'
according to '/home/saulius/struct/CIF-dictionaries/cif_core.dic'
dictionary named 'cif_core.dic' version 2.4.1 from 2010-06-29.

Automatic conversion script
Id: cif_fix_enum 1555 2011-01-17 13:19:09Z saulius 
;
_cod_original_sg_symbol_H-M Pccn
_cod_database_code 8102646

loop_
_symmetry_equiv_pos_as_xyz
'x, y, z'
'-x+1/2, -y+1/2, z'
'-x, y+1/2, -z+1/2'
'x+1/2, -y, -z+1/2'
'-x, -y, -z'
'x-1/2, y-1/2, -z'
'x, -y-1/2, z-1/2'
'-x-1/2, y, z-1/2'

loop_
_atom_site_label
_atom_site_type_symbol
_atom_site_fract_x
_atom_site_fract_y
_atom_site_fract_z
_atom_site_U_iso_or_equiv
_atom_site_adp_type
_atom_site_occupancy
_atom_site_symmetry_multiplicity
_atom_site_calc_flag
_atom_site_refinement_flags
_atom_site_disorder_assembly
_atom_site_disorder_group
Ni1 Ni 0.7500 0.7500 0.688532(11) 0.02407(11) Uani 1 2 d S . .
C1 C 0.6384(2) 0.7247(2) 0.56518(8) 0.0459(5) Uani 1 1 d . . .
H1A H 0.5592 0.7068 0.5858 0.055 Uiso 1 1 calc R . .
C2 C 0.6344(2) 0.7238(2) 0.50413(8) 0.0466(5) Uani 1 1 d . . .
H2A H 0.5538 0.7054 0.4847 0.056 Uiso 1 1 calc R . .
C3 C 0.7500 0.7500 0.47141(10) 0.0302(5) Uani 1 2 d S . .
C4 C 0.7500 0.7500 0.40568(10) 0.0295(5) Uani 1 2 d S . .
C5 C 0.86416(18) 0.78382(19) 0.37322(7) 0.0378(4) Uani 1 1 d . . .
H5A H 0.9432 0.8077 0.3928 0.045 Uiso 1 1 calc R . .
C6 C 0.86050(19) 0.78204(19) 0.31203(7) 0.0370(4) Uani 1 1 d . . .
H6A H 0.9385 0.8041 0.2913 0.044 Uiso 1 1 calc R . .
C7 C 0.72072(17) 0.39132(18) 0.80008(8) 0.0336(4) Uani 1 1 d . . .
C8 C 0.72732(16) 0.31769(17) 0.85836(8) 0.0300(4) Uani 1 1 d . . .
C9 C 0.70378(19) 0.38086(18) 0.91119(8) 0.0388(4) Uani 1 1 d . . .
H9A H 0.6723 0.4684 0.9109 0.047 Uiso 1 1 calc R . .
C10 C 0.7261(2) 0.31659(19) 0.96645(9) 0.0414(5) Uani 1 1 d . . .
C11 C 0.7036(3) 0.3807(2) 1.02159(9) 0.0595(6) Uani 1 1 d . . .
H11A H 0.6722 0.4683 1.0222 0.071 Uiso 1 1 calc R . .
C12 C 0.7274(3) 0.3158(3) 1.07386(10) 0.0734(8) Uani 1 1 d . . .
H12A H 0.7132 0.3598 1.1096 0.088 Uiso 1 1 calc R . .
N1 N 0.7500 0.7500 0.59626(8) 0.0294(4) Uani 1 2 d S . .
N2 N 0.7500 0.7500 0.28117(8) 0.0303(5) Uani 1 2 d S . .
O1 O 0.61608(12) 0.45413(14) 0.78704(6) 0.0511(4) Uani 1 1 d . . .
O2 O 0.82455(11) 0.38615(13) 0.76838(5) 0.0408(3) Uani 1 1 d . . .
O3 O 0.91623(11) 0.87938(12) 0.69153(5) 0.0353(3) Uani 1 1 d . . .
H1W H 0.9982 0.8612 0.6991 0.053 Uiso 1 1 d R . .
H2W H 0.9029 0.9379 0.7182 0.053 Uiso 1 1 d R . .
O4 O 0.86065(11) 0.57538(11) 0.68426(5) 0.0326(3) Uani 1 1 d . . .
H3W H 0.9463 0.5750 0.6855 0.049 Uiso 1 1 d R . .
H4W H 0.8418 0.5142 0.7090 0.049 Uiso 1 1 d R . .

loop_
_atom_site_aniso_label
_atom_site_aniso_U_11
_atom_site_aniso_U_22
_atom_site_aniso_U_33
_atom_site_aniso_U_23
_atom_site_aniso_U_13
_atom_site_aniso_U_12
Ni1 0.02314(17) 0.03595(19) 0.01312(16) 0.000 0.000 0.00087(12)
C1 0.0346(10) 0.0813(15) 0.0217(9) 0.0025(9) 0.0018(8) -0.0051(10)
C2 0.0346(10) 0.0837(15) 0.0215(9) 0.0009(9) -0.0032(8) -0.0073(10)
C3 0.0366(13) 0.0353(13) 0.0186(12) 0.000 0.000 0.0058(10)
C4 0.0371(13) 0.0318(12) 0.0197(11) 0.000 0.000 0.0034(10)
C5 0.0347(10) 0.0575(12) 0.0214(8) -0.0003(8) -0.0042(7) -0.0048(8)
C6 0.0336(10) 0.0566(11) 0.0208(9) 0.0008(8) 0.0013(7) -0.0055(8)
C7 0.0275(9) 0.0347(9) 0.0386(10) 0.0052(8) -0.0023(7) -0.0046(7)
C8 0.0264(9) 0.0307(9) 0.0329(9) 0.0025(7) 0.0005(7) -0.0037(7)
C9 0.0462(11) 0.0269(9) 0.0432(11) -0.0011(8) 0.0049(8) -0.0015(8)
C10 0.0502(12) 0.0385(10) 0.0355(10) -0.0049(8) 0.0045(9) -0.0123(9)
C11 0.0830(17) 0.0537(13) 0.0418(12) -0.0129(10) 0.0114(11) -0.0143(12)
C12 0.098(2) 0.0880(18) 0.0341(12) -0.0138(11) 0.0097(12) -0.0317(18)
N1 0.0326(11) 0.0392(11) 0.0164(9) 0.000 0.000 0.0050(9)
N2 0.0333(11) 0.0410(12) 0.0165(9) 0.000 0.000 -0.0004(9)
O1 0.0293(7) 0.0623(9) 0.0619(9) 0.0300(7) 0.0038(6) 0.0067(7)
O2 0.0283(6) 0.0523(8) 0.0419(7) 0.0142(6) 0.0045(6) -0.0007(6)
O3 0.0269(6) 0.0481(7) 0.0308(6) -0.0071(5) -0.0014(5) -0.0032(5)
O4 0.0281(6) 0.0408(7) 0.0290(6) 0.0057(5) 0.0008(5) 0.0047(5)

loop_
_atom_type_symbol
_atom_type_description
_atom_type_scat_dispersion_real
_atom_type_scat_dispersion_imag
_atom_type_scat_source
C C 0.0033 0.0016 'International Tables Vol C Tables 4.2.6.8 and 6.1.1.4'
H H 0.0000 0.0000 'International Tables Vol C Tables 4.2.6.8 and 6.1.1.4'
N N 0.0061 0.0033 'International Tables Vol C Tables 4.2.6.8 and 6.1.1.4'
O O 0.0106 0.0060 'International Tables Vol C Tables 4.2.6.8 and 6.1.1.4'
Ni Ni 0.3393 1.1124 'International Tables Vol C Tables 4.2.6.8 and 6.1.1.4'

loop_
_geom_angle_atom_site_label_1
_geom_angle_atom_site_label_2
_geom_angle_atom_site_label_3
_geom_angle
_geom_angle_site_symmetry_1
_geom_angle_site_symmetry_3
_geom_angle_publ_flag
O4 Ni1 O4 174.65(6) 2_665 . ?
O4 Ni1 N1 87.33(3) 2_665 . ?
O4 Ni1 N1 87.33(3) . . ?
O4 Ni1 N2 92.67(3) 2_665 7_576 ?
O4 Ni1 N2 92.67(3) . 7_576 ?
N1 Ni1 N2 180.0 . 7_576 ?
O4 Ni1 O3 96.11(5) 2_665 2_665 ?
O4 Ni1 O3 84.06(5) . 2_665 ?
N1 Ni1 O3 91.84(3) . 2_665 ?
N2 Ni1 O3 88.16(3) 7_576 2_665 ?
O4 Ni1 O3 84.06(5) 2_665 . ?
O4 Ni1 O3 96.11(5) . . ?
N1 Ni1 O3 91.84(3) . . ?
N2 Ni1 O3 88.16(3) 7_576 . ?
O3 Ni1 O3 176.31(6) 2_665 . ?
N1 C1 C2 123.40(18) . . ?
N1 C1 H1A 118.3 . . ?
C2 C1 H1A 118.3 . . ?
C1 C2 C3 120.40(18) . . ?
C1 C2 H2A 119.8 . . ?
C3 C2 H2A 119.8 . . ?
C2 C3 C2 115.8(2) . 2_665 ?
C2 C3 C4 122.11(11) . . ?
C2 C3 C4 122.11(11) 2_665 . ?
C5 C4 C5 116.5(2) 2_665 . ?
C5 C4 C3 121.77(11) 2_665 . ?
C5 C4 C3 121.77(11) . . ?
C6 C5 C4 120.12(17) . . ?
C6 C5 H5A 119.9 . . ?
C4 C5 H5A 119.9 . . ?
N2 C6 C5 123.01(17) . . ?
N2 C6 H6A 118.5 . . ?
C5 C6 H6A 118.5 . . ?
O1 C7 O2 124.67(16) . . ?
O1 C7 C8 119.17(15) . . ?
O2 C7 C8 116.14(15) . . ?
C9 C8 C8 119.48(11) . 2_655 ?
C9 C8 C7 121.69(16) . . ?
C8 C8 C7 118.52(10) 2_655 . ?
C8 C9 C10 121.88(17) . . ?
C8 C9 H9A 119.1 . . ?
C10 C9 H9A 119.1 . . ?
C10 C10 C11 118.65(13) 2_655 . ?
C10 C10 C9 118.62(11) 2_655 . ?
C11 C10 C9 122.72(19) . . ?
C12 C11 C10 121.0(2) . . ?
C12 C11 H11A 119.5 . . ?
C10 C11 H11A 119.5 . . ?
C11 C12 C12 120.38(15) . 2_655 ?
C11 C12 H12A 119.8 . . ?
C12 C12 H12A 119.8 2_655 . ?
C1 N1 C1 116.6(2) 2_665 . ?
C1 N1 Ni1 121.70(10) 2_665 . ?
C1 N1 Ni1 121.70(10) . . ?
C6 N2 C6 117.3(2) . 2_665 ?
C6 N2 Ni1 121.36(10) . 7_575 ?
C6 N2 Ni1 121.36(10) 2_665 7_575 ?
Ni1 O3 H1W 128.7 . . ?
Ni1 O3 H2W 109.1 . . ?
H1W O3 H2W 98.8 . . ?
Ni1 O4 H3W 122.2 . . ?
Ni1 O4 H4W 117.5 . . ?
H3W O4 H4W 101.2 . . ?

loop_
_geom_bond_atom_site_label_1
_geom_bond_atom_site_label_2
_geom_bond_distance
_geom_bond_site_symmetry_2
_geom_bond_publ_flag
Ni1 O4 2.0657(11) 2_665 ?
Ni1 O4 2.0657(11) . ?
Ni1 N1 2.0804(19) . ?
Ni1 N2 2.0887(19) 7_576 ?
Ni1 O3 2.0970(12) 2_665 ?
Ni1 O3 2.0970(12) . ?
C1 N1 1.334(2) . ?
C1 C2 1.377(2) . ?
C1 H1A 0.9300 . ?
C2 C3 1.388(2) . ?
C2 H2A 0.9300 . ?
C3 C2 1.388(2) 2_665 ?
C3 C4 1.482(3) . ?
C4 C5 1.390(2) 2_665 ?
C4 C5 1.390(2) . ?
C5 C6 1.380(2) . ?
C5 H5A 0.9300 . ?
C6 N2 1.337(2) . ?
C6 H6A 0.9300 . ?
C7 O1 1.248(2) . ?
C7 O2 1.254(2) . ?
C7 C8 1.508(2) . ?
C8 C9 1.369(2) . ?
C8 C8 1.428(3) 2_655 ?
C9 C10 1.419(3) . ?
C9 H9A 0.9300 . ?
C10 C10 1.415(4) 2_655 ?
C10 C11 1.417(3) . ?
C11 C12 1.366(3) . ?
C11 H11A 0.9300 . ?
C12 C12 1.392(6) 2_655 ?
C12 H12A 0.9300 . ?
N1 C1 1.334(2) 2_665 ?
N2 C6 1.337(2) 2_665 ?
N2 Ni1 2.0887(19) 7_575 ?
O3 H1W 0.8500 . ?
O3 H2W 0.8498 . ?
O4 H3W 0.8500 . ?
O4 H4W 0.8501 . ?

loop_
_geom_hbond_atom_site_label_D
_geom_hbond_atom_site_label_H
_geom_hbond_atom_site_label_A
_geom_hbond_distance_DH
_geom_hbond_distance_HA
_geom_hbond_distance_DA
_geom_hbond_angle_DHA
_geom_hbond_site_symmetry_A
O4 H4W O2 0.85 1.86 2.7041(16) 171.6 .
O4 H3W O1 0.85 1.82 2.6305(17) 159.8 4_566
O3 H2W O1 0.85 1.90 2.7417(17) 170.1 2_665
O3 H1W O2 0.85 1.92 2.7252(16) 157.5 3_756

loop_
_geom_torsion_atom_site_label_1
_geom_torsion_atom_site_label_2
_geom_torsion_atom_site_label_3
_geom_torsion_atom_site_label_4
_geom_torsion
_geom_torsion_site_symmetry_1
_geom_torsion_site_symmetry_2
_geom_torsion_site_symmetry_3
_geom_torsion_site_symmetry_4
_geom_torsion_publ_flag
N1 C1 C2 C3 0.0(3) . . . . ?
C1 C2 C3 C2 0.02(15) . . . 2_665 ?
C1 C2 C3 C4 -179.98(15) . . . . ?
C2 C3 C4 C5 -3.75(14) . . . 2_665 ?
C2 C3 C4 C5 176.25(14) 2_665 . . 2_665 ?
C2 C3 C4 C5 176.25(14) . . . . ?
C2 C3 C4 C5 -3.75(14) 2_665 . . . ?
C5 C4 C5 C6 -0.32(13) 2_665 . . . ?
C3 C4 C5 C6 179.68(13) . . . . ?
C4 C5 C6 N2 0.7(3) . . . . ?
O1 C7 C8 C9 -55.1(2) . . . . ?
O2 C7 C8 C9 123.67(19) . . . . ?
O1 C7 C8 C8 131.4(2) . . . 2_655 ?
O2 C7 C8 C8 -49.9(3) . . . 2_655 ?
C8 C8 C9 C10 1.5(3) 2_655 . . . ?
C7 C8 C9 C10 -172.05(16) . . . . ?
C8 C9 C10 C10 0.0(3) . . . 2_655 ?
C8 C9 C10 C11 179.35(19) . . . . ?
C10 C10 C11 C12 0.0(4) 2_655 . . . ?
C9 C10 C11 C12 -179.4(2) . . . . ?
C10 C11 C12 C12 -0.9(5) . . . 2_655 ?
C2 C1 N1 C1 0.02(16) . . . 2_665 ?
C2 C1 N1 Ni1 -179.98(16) . . . . ?
O4 Ni1 N1 C1 109.24(12) 2_665 . . 2_665 ?
O4 Ni1 N1 C1 -70.76(12) . . . 2_665 ?
N2 Ni1 N1 C1 -148(100) 7_576 . . 2_665 ?
O3 Ni1 N1 C1 -154.73(12) 2_665 . . 2_665 ?
O3 Ni1 N1 C1 25.27(12) . . . 2_665 ?
O4 Ni1 N1 C1 -70.76(12) 2_665 . . . ?
O4 Ni1 N1 C1 109.24(12) . . . . ?
N2 Ni1 N1 C1 32(100) 7_576 . . . ?
O3 Ni1 N1 C1 25.27(12) 2_665 . . . ?
O3 Ni1 N1 C1 -154.73(12) . . . . ?
C5 C6 N2 C6 -0.34(14) . . . 2_665 ?
C5 C6 N2 Ni1 179.66(14) . . . 7_575 ?
